data_1532061
loop_
_publ_author_name
'Parthe, E.'
'Hu, S.-Z.'

_publ_section_title
;
 Ca Fe O2 Cl and Ca2 Fe O3 Cl with higher space group symmetry, a
 reevaluation
;
_journal_name_full 'Journal of Solid State Chemistry'
_journal_page_first 165
_journal_page_last 166
_journal_volume 174
_journal_year 2003
_chemical_formula_sum 'Ca Cl Fe O2'
_chemical_name_systematic 'Ca Fe O2 Cl'
_space_group_IT_number 12
_symmetry_space_group_name_Hall '-C 2y'
_symmetry_space_group_name_H-M 'C 1 2/m 1'
_cell_angle_alpha 90
_cell_angle_beta 103.53
_cell_angle_gamma 90
_cell_formula_units_Z 4
_cell_length_a 9.999
_cell_length_b 3.828
_cell_length_c 8.712
_cell_volume 324.208
_citation_journal_id_ASTM JSSCBI
_cod_data_source_file Parthe_JSSCBI_2003_1622.cif
_cod_data_source_block Ca1Cl1Fe1O2
_cod_original_cell_volume 324.2076
_cod_original_formula_sum 'Ca1 Cl1 Fe1 O2'
_cod_database_code 1532061

loop_
_symmetry_equiv_pos_as_xyz
x,y,z
-x,y,-z
-x,-y,-z
x,-y,z
x+1/2,y+1/2,z
-x+1/2,y+1/2,-z
-x+1/2,-y+1/2,-z
x+1/2,-y+1/2,z

loop_
_atom_site_label
_atom_site_type_symbol
_atom_site_fract_x
_atom_site_fract_y
_atom_site_fract_z
_atom_site_occupancy
_atom_site_U_iso_or_equiv
O2 O-2 0.6815 0 0.0539 1 0.0
Ca1 Ca+2 0.6079 0 0.2935 1 0.0
Fe1 Fe+3 0.1372 0 0.0001 1 0.0
Cl1 Cl-1 0.3354 0 0.3755 1 0.0
O1 O-2 0.0253 0 0.1633 1 0.0
